data_4087603
loop_
_publ_author_name
'Naglav, Dominik'
'Tobey, Briac'
'Neumann, Anja'
'Bl\"aser, Dieter'
'W\"olper, Christoph'
'Schulz, Stephan'

_publ_contact_author
;
         Prof. Dr. Schulz, Stephan
         Fachbereich Chemie der
         Universit\"at Duisburg-Essen
         Campus Essen, Universit\"atsstr. 7
         D-45141 Essen, Germany
;
_publ_section_title
;
 Synthesis, Solid-State Structures, and Computational Studies of
 Half-Sandwich Cp*BeX (X = Cl, Br, I) Compounds
;
_journal_issue 12
_journal_name_full Organometallics
_journal_page_first 3072
_journal_paper_doi 10.1021/acs.organomet.5b00389
_journal_volume 34
_journal_year 2015
_chemical_formula_moiety 'C10 H15 Be I'
_chemical_formula_sum 'C10 H15 Be I'
_chemical_formula_weight 271.13
_space_group_crystal_system monoclinic
_space_group_IT_number 14
_space_group_name_Hall '-P 2ybc'
_space_group_name_H-M_alt 'P 1 21/c 1'
_atom_sites_solution_hydrogens geom
_atom_sites_solution_primary direct
_atom_sites_solution_secondary difmap
_audit_creation_method SHELXL-2013
_cell_angle_alpha 90
_cell_angle_beta 91.1350(10)
_cell_angle_gamma 90
_cell_formula_units_Z 8
_cell_length_a 12.3237(4)
_cell_length_b 14.3029(4)
_cell_length_c 12.8000(4)
_cell_measurement_reflns_used 28379
_cell_measurement_temperature 150(1)
_cell_measurement_theta_max 29.26
_cell_measurement_theta_min 2.68
_cell_volume 2255.74(12)
_computing_cell_refinement 'BRUKER D8 KAPPA APEX 2 Vers. 3.0-2009'
_computing_data_collection 'BRUKER D8 KAPPA APEX 2 Vers. 3.0-2009'
_computing_data_reduction 'BRUKER D8 KAPPA APEX 2 Vers. 3.0-2009'
_computing_molecular_graphics 'BRUKER AXS Inc. 1993-2008 Vers. 2008/4'
_computing_publication_material 'BRUKER AXS Inc. 1993-2013 Vers. 2013/4'
_computing_structure_refinement 'BRUKER AXS Inc. 1993-2013 Vers. 2013/4'
_computing_structure_solution 'BRUKER D8 KAPPA APEX 2 Vers. 3.0-2009'
_diffrn_ambient_temperature 150(1)
_diffrn_detector_area_resol_mean 512
_diffrn_measured_fraction_theta_full 0.998
_diffrn_measured_fraction_theta_max 0.984
_diffrn_measurement_device_type
; 
 Bruker D8 KAPPA series II with APEX II area detector system
;
_diffrn_measurement_method
;
 Data collection strategy APEX 2/COSMO
;
_diffrn_radiation_monochromator 'Triumph Goebel mirror'
_diffrn_radiation_type MoK\a
_diffrn_radiation_wavelength 0.71073
_diffrn_reflns_av_R_equivalents 0.0344
_diffrn_reflns_av_unetI/netI 0.0176
_diffrn_reflns_Laue_measured_fraction_full 0.998
_diffrn_reflns_Laue_measured_fraction_max 0.984
_diffrn_reflns_limit_h_max 16
_diffrn_reflns_limit_h_min -16
_diffrn_reflns_limit_k_max 19
_diffrn_reflns_limit_k_min -19
_diffrn_reflns_limit_l_max 16
_diffrn_reflns_limit_l_min -17
_diffrn_reflns_number 70219
_diffrn_reflns_point_group_measured_fraction_full 0.998
_diffrn_reflns_point_group_measured_fraction_max 0.984
_diffrn_reflns_theta_full 25.242
_diffrn_reflns_theta_max 29.446
_diffrn_reflns_theta_min 1.653
_diffrn_source 'sealed X-RAY tube'
_exptl_absorpt_coefficient_mu 2.787
_exptl_absorpt_correction_T_max 0.75
_exptl_absorpt_correction_T_min 0.55
_exptl_absorpt_correction_type multi-scan
_exptl_absorpt_process_details
; 
 BRUKER AXS SMART APEX 2 Vers. 3.0-2009
 R.H. Blessing, Acta Cryst. (1995) A51 33-38 
;
_exptl_crystal_colour colourless
_exptl_crystal_density_diffrn 1.597
_exptl_crystal_description plate
_exptl_crystal_F_000 1056
_exptl_crystal_size_max 0.380
_exptl_crystal_size_mid 0.220
_exptl_crystal_size_min 0.070
_refine_diff_density_max 1.059
_refine_diff_density_min -0.909
_refine_diff_density_rms 0.108
_refine_ls_extinction_method none
_refine_ls_goodness_of_fit_ref 1.190
_refine_ls_hydrogen_treatment constr
_refine_ls_matrix_type full
_refine_ls_number_parameters 217
_refine_ls_number_reflns 6149
_refine_ls_number_restraints 0
_refine_ls_restrained_S_all 1.190
_refine_ls_R_factor_all 0.0476
_refine_ls_R_factor_gt 0.0306
_refine_ls_shift/su_max 0.002
_refine_ls_shift/su_mean 0.000
_refine_ls_structure_factor_coef Fsqd
_refine_ls_weighting_details 'w=1/[\s^2^(Fo^2^)+(0.0216P)^2^+4.5377P] where P=(Fo^2^+2Fc^2^)/3'
_refine_ls_weighting_scheme calc
_refine_ls_wR_factor_gt 0.0651
_refine_ls_wR_factor_ref 0.0750
_reflns_Friedel_coverage 0.000
_reflns_number_gt 4924
_reflns_number_total 6149
_reflns_threshold_expression 'I > 2\s(I)'
_cod_data_source_file om5b00389_si_002.cif
_cod_data_source_block dnp_029m
_cod_original_sg_symbol_H-M 'P 21/c'
_cod_database_code 4087603
_shelx_space_group_comment
;
The symmetry employed for this shelxl refinement is uniquely defined
by the following loop, which should always be used as a source of
symmetry information in preference to the above space-group names.
They are only intended as comments.
;
_shelx_estimated_absorpt_t_min 0.417
_shelx_estimated_absorpt_t_max 0.829
_shelxl_version_number 2013-4

loop_
_space_group_symop_operation_xyz
'x, y, z'
'-x, y+1/2, -z+1/2'
'-x, -y, -z'
'x, -y-1/2, z-1/2'

loop_
_atom_site_label
_atom_site_type_symbol
_atom_site_fract_x
_atom_site_fract_y
_atom_site_fract_z
_atom_site_U_iso_or_equiv
_atom_site_adp_type
_atom_site_occupancy
_atom_site_site_symmetry_order
_atom_site_calc_flag
_atom_site_refinement_flags_posn
_atom_site_refinement_flags_adp
I1 I 0.88222(2) 0.13090(2) 0.35421(2) 0.03010(6) Uani 1 1 d . .
I2 I 0.39278(2) 0.37989(2) 0.46592(2) 0.02972(6) Uani 1 1 d . .
Be1 Be 0.8874(3) 0.2873(3) 0.3729(3) 0.0244(8) Uani 1 1 d . .
Be2 Be 0.3869(3) 0.2244(3) 0.4476(3) 0.0254(8) Uani 1 1 d . .
C1 C 0.8884(3) 0.3936(2) 0.2886(2) 0.0261(6) Uani 1 1 d . .
C2 C 0.9831(2) 0.3870(2) 0.3549(2) 0.0245(6) Uani 1 1 d . .
C3 C 0.9486(2) 0.3787(2) 0.4602(2) 0.0243(6) Uani 1 1 d . .
C4 C 0.8326(3) 0.3808(2) 0.4593(2) 0.0245(6) Uani 1 1 d . .
C5 C 0.7950(3) 0.3897(2) 0.3538(2) 0.0253(6) Uani 1 1 d . .
C6 C 0.8877(3) 0.3995(3) 0.1716(3) 0.0336(7) Uani 1 1 d . .
H6A H 0.9230 0.4577 0.1503 0.050 Uiso 1 1 d R U
H6B H 0.8126 0.3988 0.1450 0.050 Uiso 1 1 d R U
H6C H 0.9270 0.3460 0.1432 0.050 Uiso 1 1 d R U
C7 C 1.0972(3) 0.3854(3) 0.3179(3) 0.0359(8) Uani 1 1 d . .
H7A H 1.1214 0.4495 0.3047 0.054 Uiso 1 1 d R U
H7B H 1.1007 0.3490 0.2532 0.054 Uiso 1 1 d R U
H7C H 1.1443 0.3568 0.3715 0.054 Uiso 1 1 d R U
C8 C 1.0212(3) 0.3677(2) 0.5546(3) 0.0334(7) Uani 1 1 d . .
H8A H 1.0929 0.3463 0.5332 0.050 Uiso 1 1 d R U
H8B H 0.9898 0.3217 0.6021 0.050 Uiso 1 1 d R U
H8C H 1.0283 0.4280 0.5905 0.050 Uiso 1 1 d R U
C9 C 0.7618(3) 0.3701(3) 0.5523(3) 0.0362(7) Uani 1 1 d . .
H9A H 0.7629 0.4282 0.5930 0.054 Uiso 1 1 d R U
H9B H 0.7888 0.3185 0.5960 0.054 Uiso 1 1 d R U
H9C H 0.6873 0.3566 0.5288 0.054 Uiso 1 1 d R U
C10 C 0.6788(3) 0.3904(3) 0.3168(3) 0.0362(8) Uani 1 1 d . .
H10A H 0.6388 0.3412 0.3529 0.054 Uiso 1 1 d R U
H10B H 0.6753 0.3791 0.2413 0.054 Uiso 1 1 d R U
H10C H 0.6464 0.4513 0.3321 0.054 Uiso 1 1 d R U
C11 C 0.3853(3) 0.1183(2) 0.5339(2) 0.0250(6) Uani 1 1 d . .
C12 C 0.2920(2) 0.1241(2) 0.4673(2) 0.0243(6) Uani 1 1 d . .
C13 C 0.3266(2) 0.1309(2) 0.3615(2) 0.0225(5) Uani 1 1 d . .
C14 C 0.4428(2) 0.1296(2) 0.3632(2) 0.0248(6) Uani 1 1 d . .
C15 C 0.4792(2) 0.1221(2) 0.4699(2) 0.0256(6) Uani 1 1 d . .
C16 C 0.3849(3) 0.1115(3) 0.6499(3) 0.0378(8) Uani 1 1 d . .
H16A H 0.3422 0.1631 0.6783 0.057 Uiso 1 1 d R U
H16B H 0.4595 0.1152 0.6774 0.057 Uiso 1 1 d R U
H16C H 0.3526 0.0518 0.6704 0.057 Uiso 1 1 d R U
C17 C 0.1768(3) 0.1265(2) 0.5031(3) 0.0338(7) Uani 1 1 d . .
H17A H 0.1532 0.0630 0.5202 0.051 Uiso 1 1 d R U
H17B H 0.1299 0.1519 0.4473 0.051 Uiso 1 1 d R U
H17C H 0.1720 0.1662 0.5653 0.051 Uiso 1 1 d R U
C18 C 0.2545(3) 0.1404(2) 0.2667(3) 0.0320(7) Uani 1 1 d . .
H18A H 0.2380 0.0782 0.2383 0.048 Uiso 1 1 d R U
H18B H 0.2914 0.1776 0.2138 0.048 Uiso 1 1 d R U
H18C H 0.1869 0.1715 0.2857 0.048 Uiso 1 1 d R U
C19 C 0.5137(3) 0.1379(3) 0.2697(3) 0.0347(7) Uani 1 1 d . .
H19A H 0.5124 0.0788 0.2309 0.052 Uiso 1 1 d R U
H19B H 0.5882 0.1518 0.2927 0.052 Uiso 1 1 d R U
H19C H 0.4866 0.1883 0.2244 0.052 Uiso 1 1 d R U
C20 C 0.5943(3) 0.1231(3) 0.5105(3) 0.0352(7) Uani 1 1 d . .
H20A H 0.6019 0.1700 0.5661 0.053 Uiso 1 1 d R U
H20B H 0.6431 0.1387 0.4535 0.053 Uiso 1 1 d R U
H20C H 0.6131 0.0613 0.5385 0.053 Uiso 1 1 d R U

loop_
_atom_site_aniso_label
_atom_site_aniso_U_11
_atom_site_aniso_U_22
_atom_site_aniso_U_33
_atom_site_aniso_U_23
_atom_site_aniso_U_13
_atom_site_aniso_U_12
I1 0.03640(12) 0.02472(10) 0.02915(11) -0.00283(8) 0.00020(8) -0.00081(8)
I2 0.03434(12) 0.02525(10) 0.02953(11) -0.00255(8) -0.00033(8) -0.00085(8)
Be1 0.0261(19) 0.0226(18) 0.0244(19) -0.0016(14) 0.0010(15) -0.0007(14)
Be2 0.0239(19) 0.0260(18) 0.0264(19) -0.0008(15) -0.0010(16) -0.0005(15)
C1 0.0263(15) 0.0261(14) 0.0257(15) 0.0029(12) -0.0003(12) -0.0003(11)
C2 0.0257(14) 0.0218(13) 0.0259(14) 0.0014(11) -0.0014(12) 0.0002(11)
C3 0.0287(15) 0.0178(13) 0.0264(14) -0.0021(11) -0.0030(12) -0.0001(11)
C4 0.0290(15) 0.0204(13) 0.0241(14) -0.0013(11) 0.0016(12) 0.0019(11)
C5 0.0261(14) 0.0228(14) 0.0271(15) 0.0027(11) -0.0018(12) 0.0029(11)
C6 0.0366(18) 0.0408(18) 0.0235(15) 0.0059(13) 0.0044(14) 0.0003(14)
C7 0.0253(16) 0.0381(18) 0.045(2) 0.0044(15) 0.0039(14) -0.0028(14)
C8 0.0387(18) 0.0292(16) 0.0317(16) -0.0035(13) -0.0115(14) 0.0011(14)
C9 0.0418(19) 0.0342(18) 0.0326(17) -0.0009(14) 0.0016(15) 0.0047(15)
C10 0.0263(16) 0.0424(19) 0.0398(19) 0.0043(15) -0.0039(14) 0.0026(14)
C11 0.0300(15) 0.0212(13) 0.0238(14) 0.0015(11) -0.0008(12) 0.0016(11)
C12 0.0275(14) 0.0191(13) 0.0262(14) 0.0005(11) 0.0003(12) 0.0002(11)
C13 0.0248(13) 0.0194(13) 0.0232(13) -0.0017(11) -0.0023(11) -0.0011(11)
C14 0.0263(14) 0.0218(14) 0.0261(14) -0.0009(11) 0.0002(12) 0.0004(11)
C15 0.0267(14) 0.0221(14) 0.0280(15) -0.0002(11) -0.0015(12) 0.0029(12)
C16 0.052(2) 0.0334(18) 0.0275(16) 0.0021(14) -0.0078(15) 0.0033(16)
C17 0.0297(16) 0.0343(17) 0.0375(18) -0.0003(14) 0.0043(14) -0.0011(14)
C18 0.0370(17) 0.0329(17) 0.0256(15) -0.0013(13) -0.0097(13) 0.0026(14)
C19 0.0362(17) 0.0405(19) 0.0279(16) -0.0004(14) 0.0110(14) 0.0014(15)
C20 0.0277(16) 0.0375(18) 0.0402(19) 0.0000(15) -0.0064(14) 0.0008(14)

loop_
_atom_type_symbol
_atom_type_description
_atom_type_scat_dispersion_real
_atom_type_scat_dispersion_imag
_atom_type_scat_source
C C 0.0033 0.0016 'International Tables Vol C Tables 4.2.6.8 and 6.1.1.4'
H H 0.0000 0.0000 'International Tables Vol C Tables 4.2.6.8 and 6.1.1.4'
Be Be 0.0005 0.0002 'International Tables Vol C Tables 4.2.6.8 and 6.1.1.4'
I I -0.4742 1.8119 'International Tables Vol C Tables 4.2.6.8 and 6.1.1.4'

loop_
_geom_angle_atom_site_label_1
_geom_angle_atom_site_label_2
_geom_angle_atom_site_label_3
_geom_angle
C1 Be1 C2 45.16(16)
C1 Be1 C5 45.26(16)
C2 Be1 C5 76.7(2)
C1 Be1 C3 76.6(2)
C2 Be1 C3 44.89(16)
C5 Be1 C3 76.6(2)
C1 Be1 C4 76.5(2)
C2 Be1 C4 76.3(2)
C5 Be1 C4 44.84(16)
C3 Be1 C4 44.98(16)
C1 Be1 I1 138.5(2)
C2 Be1 I1 139.6(2)
C5 Be1 I1 138.5(2)
C3 Be1 I1 140.2(2)
C4 Be1 I1 139.8(2)
C12 Be2 C15 76.1(2)
C12 Be2 C14 76.2(2)
C15 Be2 C14 44.99(16)
C12 Be2 C11 44.54(16)
C15 Be2 C11 44.95(16)
C14 Be2 C11 76.3(2)
C12 Be2 C13 44.88(16)
C15 Be2 C13 76.4(2)
C14 Be2 C13 44.90(16)
C11 Be2 C13 76.2(2)
C12 Be2 I2 140.1(2)
C15 Be2 I2 137.9(2)
C14 Be2 I2 140.2(2)
C11 Be2 I2 137.9(2)
C13 Be2 I2 141.4(2)
C2 C1 C5 107.8(3)
C2 C1 C6 125.7(3)
C5 C1 C6 126.4(3)
C2 C1 Be1 67.5(2)
C5 C1 Be1 67.5(2)
C6 C1 Be1 128.7(3)
C3 C2 C1 108.1(3)
C3 C2 C7 126.8(3)
C1 C2 C7 125.1(3)
C3 C2 Be1 67.6(2)
C1 C2 Be1 67.3(2)
C7 C2 Be1 129.0(3)
C2 C3 C4 107.9(3)
C2 C3 C8 126.0(3)
C4 C3 C8 126.1(3)
C2 C3 Be1 67.5(2)
C4 C3 Be1 67.6(2)
C8 C3 Be1 129.6(3)
C5 C4 C3 108.4(3)
C5 C4 C9 125.4(3)
C3 C4 C9 126.2(3)
C5 C4 Be1 67.5(2)
C3 C4 Be1 67.5(2)
C9 C4 Be1 128.3(3)
C4 C5 C1 107.8(3)
C4 C5 C10 126.2(3)
C1 C5 C10 126.0(3)
C4 C5 Be1 67.7(2)
C1 C5 Be1 67.2(2)
C10 C5 Be1 128.5(3)
C12 C11 C15 108.0(3)
C12 C11 C16 125.8(3)
C15 C11 C16 126.3(3)
C12 C11 Be2 67.5(2)
C15 C11 Be2 67.3(2)
C16 C11 Be2 129.8(3)
C11 C12 C13 108.6(3)
C11 C12 C17 125.3(3)
C13 C12 C17 126.1(3)
C11 C12 Be2 67.9(2)
C13 C12 Be2 67.8(2)
C17 C12 Be2 128.4(3)
C12 C13 C14 107.6(3)
C12 C13 C18 126.2(3)
C14 C13 C18 126.2(3)
C12 C13 Be2 67.3(2)
C14 C13 Be2 67.4(2)
C18 C13 Be2 129.3(3)
C13 C14 C15 108.0(3)
C13 C14 C19 125.8(3)
C15 C14 C19 126.2(3)
C13 C14 Be2 67.7(2)
C15 C14 Be2 67.4(2)
C19 C14 Be2 129.1(3)
C11 C15 C14 107.9(3)
C11 C15 C20 124.8(3)
C14 C15 C20 127.3(3)
C11 C15 Be2 67.7(2)
C14 C15 Be2 67.6(2)
C20 C15 Be2 127.8(3)

loop_
_geom_bond_atom_site_label_1
_geom_bond_atom_site_label_2
_geom_bond_distance
I1 Be1 2.251(4)
I2 Be2 2.238(4)
Be1 C1 1.863(5)
Be1 C2 1.867(5)
Be1 C5 1.867(5)
Be1 C3 1.868(5)
Be1 C4 1.870(5)
Be2 C12 1.871(5)
Be2 C15 1.871(5)
Be2 C14 1.873(5)
Be2 C11 1.876(5)
Be2 C13 1.877(5)
C1 C2 1.432(4)
C1 C5 1.435(4)
C1 C6 1.500(4)
C2 C3 1.426(4)
C2 C7 1.492(4)
C3 C4 1.430(4)
C3 C8 1.498(4)
C4 C5 1.425(4)
C4 C9 1.497(5)
C5 C10 1.499(4)
C11 C12 1.420(4)
C11 C15 1.433(4)
C11 C16 1.488(5)
C12 C13 1.430(4)
C12 C17 1.501(4)
C13 C14 1.432(4)
C13 C18 1.497(4)
C14 C15 1.433(4)
C14 C19 1.500(4)
C15 C20 1.501(4)
